data_7038837
loop_
_publ_author_name
'Zarkesh, Ryan A.'
'Ichimura, Andrew S.'
'Monson, Todd C.'
'Tomson, Neil C.'
'Anstey, Mitchell R.'

_publ_section_title
;
 Voltage clustering in redox-active ligand complexes: mitigating
 electronic communication through choice of metal ion.
;
_journal_issue 24
_journal_name_full 'Dalton transactions (Cambridge, England : 2003)'
_journal_page_first 9962
_journal_page_last 9969
_journal_paper_doi 10.1039/c6dt00422a
_journal_volume 45
_journal_year 2016
_chemical_formula_moiety 'C84 H72 Al1 N6'
_chemical_formula_sum 'C84 H72 Al N6'
_chemical_formula_weight 1192.45
_chemical_melting_point ?
_chemical_name_common tri(dmp-BIAN)Al
_chemical_name_systematic 'tri(N,N'-bis(3,5-dimethylphenylimino)acenaphthenesemiquinone) aluminum'
_chemical_properties_physical 'Air-sensitive, Moisture-sensitive, Oxygen-sensitive'
_space_group_crystal_system trigonal
_space_group_IT_number 167
_space_group_name_Hall '-R 3 2"c'
_space_group_name_H-M_alt 'R -3 c'
_symmetry_space_group_name_Hall '-R 3 2"c'
_symmetry_space_group_name_H-M 'R -3 c :H'
_atom_sites_solution_hydrogens geom
_atom_sites_solution_primary direct
_audit_creation_date 2015-12-11
_audit_creation_method
;
Olex2 1.2
(compiled 2013.11.15 svn.r2834 for OlexSys, GUI svn.r4720)
;
_audit_update_record
;
2016-01-19 deposited with the CCDC.
2016-03-09 downloaded from the CCDC.
;
_cell_angle_alpha 90
_cell_angle_beta 90
_cell_angle_gamma 120
_cell_formula_units_Z 6
_cell_length_a 13.1342(3)
_cell_length_b 13.1342(3)
_cell_length_c 72.139(2)
_cell_measurement_reflns_used 10704
_cell_measurement_temperature 150.00(10)
_cell_measurement_theta_max 23.8500
_cell_measurement_theta_min 3.0790
_cell_volume 10777.3(5)
_computing_cell_refinement
;
CrysAlisPro, Agilent Technologies,
Version 1.171.36.24 (release 03-12-2012 CrysAlis171 .NET)
(compiled Dec  3 2012,18:21:49)
;
_computing_data_collection
;
CrysAlisPro, Agilent Technologies,
Version 1.171.36.24 (release 03-12-2012 CrysAlis171 .NET)
(compiled Dec  3 2012,18:21:49)
;
_computing_data_reduction
;
CrysAlisPro, Agilent Technologies,
Version 1.171.36.24 (release 03-12-2012 CrysAlis171 .NET)
(compiled Dec  3 2012,18:21:49)
;
_computing_molecular_graphics 'Olex2 (Dolomanov et al., 2009)'
_computing_publication_material 'Olex2 (Dolomanov et al., 2009)'
_computing_structure_refinement 'ShelXL (Sheldrick, 2008)'
_computing_structure_solution 'ShelXS (Sheldrick, 2008)'
_diffrn_ambient_temperature 150.00(10)
_diffrn_detector_area_resol_mean 10.2358
_diffrn_measured_fraction_theta_full 0.897
_diffrn_measured_fraction_theta_max 0.998
_diffrn_measurement_device_type 'SuperNova, Dual, Cu at zero, Atlas'
_diffrn_measurement_method '\w scans'
_diffrn_orient_matrix_UB_11 0.0193221000
_diffrn_orient_matrix_UB_12 0.0220110000
_diffrn_orient_matrix_UB_13 -0.0090735000
_diffrn_orient_matrix_UB_21 0.0590518000
_diffrn_orient_matrix_UB_22 0.0301957000
_diffrn_orient_matrix_UB_23 0.0031604000
_diffrn_orient_matrix_UB_31 0.0053313000
_diffrn_orient_matrix_UB_32 -0.0498920000
_diffrn_orient_matrix_UB_33 -0.0020941000
_diffrn_radiation_monochromator mirror
_diffrn_radiation_type MoK\a
_diffrn_radiation_wavelength 0.71073
_diffrn_reflns_av_R_equivalents 0.0781
_diffrn_reflns_av_unetI/netI 0.0163
_diffrn_reflns_Laue_measured_fraction_full 0.897
_diffrn_reflns_Laue_measured_fraction_max 0.998
_diffrn_reflns_limit_h_max 15
_diffrn_reflns_limit_h_min -15
_diffrn_reflns_limit_k_max 15
_diffrn_reflns_limit_k_min -15
_diffrn_reflns_limit_l_max 85
_diffrn_reflns_limit_l_min -85
_diffrn_reflns_number 99797
_diffrn_reflns_point_group_measured_fraction_full 0.897
_diffrn_reflns_point_group_measured_fraction_max 0.998
_diffrn_reflns_theta_full 26.000
_diffrn_reflns_theta_max 25.023
_diffrn_reflns_theta_min 2.883
_diffrn_source 'SuperNova (Mo) X-ray Source'
_exptl_absorpt_coefficient_mu 0.076
_exptl_absorpt_correction_T_max 0.993
_exptl_absorpt_correction_T_min 0.990
_exptl_absorpt_correction_type numerical
_exptl_absorpt_process_details
;
CrysAlisPro, Agilent Technologies,
Version 1.171.36.24 (release 03-12-2012 CrysAlis171 .NET)
(compiled Dec  3 2012,18:21:49)
Analytical numeric absorption correction using a multifaceted crystal
            model based on expressions derived by R.C. Clark & J.S. Reid.
(Clark, R. C. & Reid, J. S. (1995). Acta Cryst. A51, 887-897)
;
_exptl_crystal_colour 'metallic dark red'
_exptl_crystal_colour_lustre metallic
_exptl_crystal_colour_modifier dark
_exptl_crystal_colour_primary red
_exptl_crystal_density_diffrn 1.10
_exptl_crystal_description block
_exptl_crystal_F_000 5054.000
_exptl_crystal_preparation 'Magnetic properties'
_exptl_crystal_recrystallization_method 'Slow diffusion of THF'
_exptl_crystal_size_max 0.2055
_exptl_crystal_size_mid 0.1798
_exptl_crystal_size_min 0.1183
_refine_diff_density_max 0.233
_refine_diff_density_min -0.168
_refine_diff_density_rms 0.045
_refine_ls_extinction_method none
_refine_ls_goodness_of_fit_ref 1.132
_refine_ls_hydrogen_treatment constr
_refine_ls_matrix_type full
_refine_ls_number_parameters 141
_refine_ls_number_reflns 2120
_refine_ls_number_restraints 0
_refine_ls_restrained_S_all 1.132
_refine_ls_R_factor_all 0.0584
_refine_ls_R_factor_gt 0.0487
_refine_ls_shift/su_max 0.001
_refine_ls_shift/su_mean 0.000
_refine_ls_structure_factor_coef Fsqd
_refine_ls_weighting_details 'w=1/[\s^2^(Fo^2^)+(0.0862P)^2^+8.6745P] where P=(Fo^2^+2Fc^2^)/3'
_refine_ls_weighting_scheme calc
_refine_ls_wR_factor_gt 0.1429
_refine_ls_wR_factor_ref 0.1499
_reflns_Friedel_coverage 0.000
_reflns_number_gt 1802
_reflns_number_total 2120
_reflns_threshold_expression 'I > 2\s(I)'
_cod_data_source_file c6dt00422a2.cif
_cod_data_source_block raz-01-094c
_cod_depositor_comments
;
The following automatic conversions were performed:

'_chemical_melting_point' value 'n/a' was changed to '?' - the value
is undefined or not given.

Automatic conversion script
Id: cif_fix_values 4268 2015-11-12 08:31:59Z antanas 

 Adding full bibliography for 7038837--7038842.cif.
;
_cod_database_code 7038837
_shelxl_version_number 2014-3
_shelx_space_group_comment
;
The symmetry employed for this shelxl refinement is uniquely defined
by the following loop, which should always be used as a source of
symmetry information in preference to the above space-group names.
They are only intended as comments.
;
_reflns_odcompleteness_completeness 99.71
_reflns_odcompleteness_iscentric 1
_reflns_odcompleteness_theta 24.97
_olex2_refinement_description
;
1. Fixed Uiso
 At 1.2 times of:
  All C(H) groups
 At 1.5 times of:
  All C(H,H,H) groups
2.a Aromatic/amide H refined with riding coordinates:
 C13(H13), C9(H9), C3(H3), C11(H11), C5(H5), C4(H4)
2.b Idealised Me refined as rotating group:
 C15(H15A,H15B,H15C), C14(H14A,H14B,H14C)

All atoms are refined anisotropically and protons are generated 
in calculated positions and refined using the riding model. A 
421.5 Ang^3 solvent accessible void is present in the unit cell (~3.9%)
that corresponds to a total of 130 electrons. Attempts to model the disordered
THF molecules resulted in an unstable refinement of the model. The solvent mask
routine in OLEX 2 was used to remove this void for the final refinement.
;

loop_
_space_group_symop_operation_xyz
'x, y, z'
'-y, x-y, z'
'-x+y, -x, z'
'y, x, -z+1/2'
'x-y, -y, -z+1/2'
'-x, -x+y, -z+1/2'
'x+2/3, y+1/3, z+1/3'
'-y+2/3, x-y+1/3, z+1/3'
'-x+y+2/3, -x+1/3, z+1/3'
'y+2/3, x+1/3, -z+5/6'
'x-y+2/3, -y+1/3, -z+5/6'
'-x+2/3, -x+y+1/3, -z+5/6'
'x+1/3, y+2/3, z+2/3'
'-y+1/3, x-y+2/3, z+2/3'
'-x+y+1/3, -x+2/3, z+2/3'
'y+1/3, x+2/3, -z+7/6'
'x-y+1/3, -y+2/3, -z+7/6'
'-x+1/3, -x+y+2/3, -z+7/6'
'-x, -y, -z'
'y, -x+y, -z'
'x-y, x, -z'
'-y, -x, z-1/2'
'-x+y, y, z-1/2'
'x, x-y, z-1/2'
'-x+2/3, -y+1/3, -z+1/3'
'y+2/3, -x+y+1/3, -z+1/3'
'x-y+2/3, x+1/3, -z+1/3'
'-y+2/3, -x+1/3, z-1/6'
'-x+y+2/3, y+1/3, z-1/6'
'x+2/3, x-y+1/3, z-1/6'
'-x+1/3, -y+2/3, -z+2/3'
'y+1/3, -x+y+2/3, -z+2/3'
'x-y+1/3, x+2/3, -z+2/3'
'-y+1/3, -x+2/3, z+1/6'
'-x+y+1/3, y+2/3, z+1/6'
'x+1/3, x-y+2/3, z+1/6'

loop_
_atom_site_label
_atom_site_type_symbol
_atom_site_fract_x
_atom_site_fract_y
_atom_site_fract_z
_atom_site_U_iso_or_equiv
_atom_site_adp_type
_atom_site_occupancy
_atom_site_site_symmetry_order
_atom_site_calc_flag
_atom_site_refinement_flags_posn
_atom_site_refinement_flags_adp
_atom_site_refinement_flags_occupancy
Al1 Al 0.6667 0.3333 0.0833 0.0208(3) Uani 1 6 d S T P
N1 N 0.51776(12) 0.26703(12) 0.06838(2) 0.0244(4) Uani 1 1 d . . .
C1 C 0.44260(14) 0.29696(14) 0.07521(2) 0.0243(4) Uani 1 1 d . . .
C13 C 0.45748(15) 0.07434(15) 0.05544(2) 0.0302(4) Uani 1 1 d . . .
H13 H 0.4575 0.0479 0.0674 0.036 Uiso 1 1 calc R . .
C8 C 0.48439(14) 0.18954(15) 0.05273(2) 0.0257(4) Uani 1 1 d . . .
C9 C 0.48305(17) 0.22912(17) 0.03496(2) 0.0345(5) Uani 1 1 d . . .
H9 H 0.5007 0.3064 0.0331 0.041 Uiso 1 1 calc R . .
C2 C 0.32339(15) 0.27096(15) 0.07023(3) 0.0304(4) Uani 1 1 d . . .
C7 C 0.29526(19) 0.3333 0.0833 0.0341(6) Uani 1 2 d S T P
C3 C 0.24189(17) 0.20478(17) 0.05698(3) 0.0406(5) Uani 1 1 d . . .
H3 H 0.2579 0.1632 0.0481 0.049 Uiso 1 1 calc R . .
C11 C 0.42989(19) 0.03903(18) 0.02289(3) 0.0442(5) Uani 1 1 d . . .
H11 H 0.4120 -0.0113 0.0128 0.053 Uiso 1 1 calc R . .
C10 C 0.45538(19) 0.15387(19) 0.01984(3) 0.0428(5) Uani 1 1 d . . .
C12 C 0.43038(18) -0.00249(16) 0.04058(3) 0.0379(5) Uani 1 1 d . . .
C6 C 0.1885(2) 0.3333 0.0833 0.0484(8) Uani 1 2 d S T P
C5 C 0.10599(19) 0.2631(2) 0.06965(4) 0.0615(8) Uani 1 1 d . . .
H5 H 0.0331 0.2586 0.0691 0.074 Uiso 1 1 calc R . .
C4 C 0.13252(18) 0.2018(2) 0.05719(4) 0.0565(7) Uani 1 1 d . . .
H4 H 0.0762 0.1560 0.0484 0.068 Uiso 1 1 calc R . .
C15 C 0.4031(3) -0.12698(19) 0.04398(3) 0.0616(7) Uani 1 1 d . . .
H15A H 0.4737 -0.1266 0.0476 0.092 Uiso 1 1 calc GR . .
H15B H 0.3724 -0.1722 0.0328 0.092 Uiso 1 1 calc GR . .
H15C H 0.3459 -0.1613 0.0537 0.092 Uiso 1 1 calc GR . .
C14 C 0.4536(3) 0.1967(2) 0.00049(3) 0.0694(8) Uani 1 1 d . . .
H14A H 0.3919 0.2155 -0.0005 0.104 Uiso 1 1 calc GR . .
H14B H 0.4400 0.1363 -0.0083 0.104 Uiso 1 1 calc GR . .
H14C H 0.5278 0.2656 -0.0021 0.104 Uiso 1 1 calc GR . .

loop_
_atom_site_aniso_label
_atom_site_aniso_U_11
_atom_site_aniso_U_22
_atom_site_aniso_U_33
_atom_site_aniso_U_23
_atom_site_aniso_U_13
_atom_site_aniso_U_12
Al1 0.0197(4) 0.0197(4) 0.0232(6) 0.000 0.000 0.0098(2)
N1 0.0225(7) 0.0227(7) 0.0272(8) -0.0015(6) -0.0022(6) 0.0108(6)
C1 0.0220(8) 0.0205(8) 0.0295(9) 0.0036(7) 0.0002(7) 0.0099(7)
C13 0.0282(9) 0.0267(9) 0.0293(10) -0.0004(7) -0.0031(7) 0.0089(8)
C8 0.0207(8) 0.0262(9) 0.0276(9) -0.0041(7) -0.0030(7) 0.0098(7)
C9 0.0388(10) 0.0322(10) 0.0323(10) -0.0006(8) -0.0051(8) 0.0175(8)
C2 0.0238(9) 0.0243(9) 0.0415(11) 0.0038(8) -0.0013(8) 0.0109(7)
C7 0.0233(9) 0.0285(13) 0.0522(17) 0.0018(12) 0.0009(6) 0.0142(7)
C3 0.0298(10) 0.0347(11) 0.0572(13) -0.0074(9) -0.0117(9) 0.0161(9)
C11 0.0553(13) 0.0408(12) 0.0316(11) -0.0141(9) -0.0105(9) 0.0204(10)
C10 0.0506(13) 0.0482(12) 0.0281(11) -0.0027(9) -0.0065(9) 0.0236(10)
C12 0.0413(11) 0.0289(10) 0.0370(11) -0.0083(8) -0.0067(9) 0.0128(9)
C6 0.0284(10) 0.0439(17) 0.078(2) -0.0063(16) -0.0031(8) 0.0220(9)
C5 0.0288(11) 0.0556(14) 0.108(2) -0.0164(14) -0.0182(12) 0.0269(11)
C4 0.0312(11) 0.0524(14) 0.0858(18) -0.0168(13) -0.0227(11) 0.0208(10)
C15 0.0898(19) 0.0328(12) 0.0549(14) -0.0138(10) -0.0129(13) 0.0252(12)
C14 0.106(2) 0.0708(17) 0.0322(12) -0.0024(12) -0.0135(13) 0.0450(17)

loop_
_atom_type_symbol
_atom_type_description
_atom_type_scat_dispersion_real
_atom_type_scat_dispersion_imag
_atom_type_scat_source
C C 0.0033 0.0016 'International Tables Vol C Tables 4.2.6.8 and 6.1.1.4'
H H 0.0000 0.0000 'International Tables Vol C Tables 4.2.6.8 and 6.1.1.4'
N N 0.0061 0.0033 'International Tables Vol C Tables 4.2.6.8 and 6.1.1.4'
Al Al 0.0645 0.0514 'International Tables Vol C Tables 4.2.6.8 and 6.1.1.4'

loop_
_exptl_crystal_face_index_h
_exptl_crystal_face_index_k
_exptl_crystal_face_index_l
_exptl_crystal_face_perp_dist
_exptl_oxdiff_crystal_face_indexfrac_h
_exptl_oxdiff_crystal_face_indexfrac_k
_exptl_oxdiff_crystal_face_indexfrac_l
_exptl_oxdiff_crystal_face_x
_exptl_oxdiff_crystal_face_y
_exptl_oxdiff_crystal_face_z
15 2 10 0.0886 14.6723 2.1631 10.1055 0.2394 0.9637 -0.0509
3 -8 -91 0.0692 3.0149 -8.0023 -91.0474 0.7082 -0.3513 0.6060
18 -7 -20 0.0653 18.0078 -7.0066 -19.9190 0.3745 0.7889 0.4873
-18 5 20 0.0646 -17.6753 5.3394 19.9150 -0.4047 -0.8196 -0.4023
3 -17 -13 0.0850 2.6607 -16.8382 -13.0497 -0.2008 -0.3926 0.8816
-11 -8 4 0.0829 -10.6766 -7.6657 3.9057 -0.4105 -0.8496 0.3174
13 -17 -24 0.0974 13.3340 -17.1745 -23.9874 0.0973 0.1930 0.9782
-8 18 -23 0.0733 -8.3218 18.1737 -22.9963 0.4479 -0.0153 -0.9029
7 -4 -94 0.0513 6.6862 -3.8356 -94.0101 0.8978 -0.0181 0.4239
-5 7 95 0.0650 -5.3508 6.6692 95.0293 -0.8188 0.1857 -0.5603
-16 0 -7 0.0804 -15.6722 -0.1624 -7.1033 -0.2419 -0.9528 -0.0606
2 15 22 0.0794 1.6715 14.6697 22.0731 0.1549 0.6114 -0.7692
-9 17 -44 0.0689 -8.6519 16.8402 -44.0119 0.6028 -0.1415 -0.7942
-8 -2 83 0.0592 -8.0215 -2.4989 82.9740 -0.9629 -0.2869 -0.0918
-15 17 15 0.0871 -15.0000 16.5082 14.9708 -0.0623 -0.3400 -0.9349
2 -1 100 0.0633 1.9806 -0.5013 100.0520 -0.8806 0.4180 -0.1739

loop_
_geom_angle_atom_site_label_1
_geom_angle_atom_site_label_2
_geom_angle_atom_site_label_3
_geom_angle
_geom_angle_site_symmetry_1
_geom_angle_site_symmetry_3
N1 Al1 N1 93.91(5) . 2_655
N1 Al1 N1 93.91(5) . 3_665
N1 Al1 N1 93.91(5) 2_655 3_665
N1 Al1 N1 173.90(8) . 18_654
N1 Al1 N1 90.70(8) 2_655 18_654
N1 Al1 N1 81.78(8) 3_665 18_654
N1 Al1 N1 90.70(8) . 16_544
N1 Al1 N1 81.78(8) 2_655 16_544
N1 Al1 N1 173.90(8) 3_665 16_544
N1 Al1 N1 93.91(5) 18_654 16_544
N1 Al1 N1 81.78(8) . 17_554
N1 Al1 N1 173.90(8) 2_655 17_554
N1 Al1 N1 90.70(8) 3_665 17_554
N1 Al1 N1 93.91(5) 18_654 17_554
N1 Al1 N1 93.91(5) 16_544 17_554
C1 N1 Al1 112.27(11) . .
C1 N1 C8 119.62(14) . .
C8 N1 Al1 128.00(11) . .
N1 C1 C1 116.84(9) . 17_554
N1 C1 C2 134.75(16) . .
C1 C1 C2 108.40(10) 17_554 .
C8 C13 C12 121.12(17) . .
C13 C8 N1 119.02(15) . .
C13 C8 C9 119.71(16) . .
C9 C8 N1 121.22(15) . .
C8 C9 C10 120.38(18) . .
C7 C2 C1 104.96(16) . .
C3 C2 C1 136.05(18) . .
C3 C2 C7 118.99(18) . .
C2 C7 C2 113.2(2) . 17_554
C6 C7 C2 123.39(11) . .
C6 C7 C2 123.40(11) . 17_554
C2 C3 C4 118.0(2) . .
C12 C11 C10 121.70(18) . .
C9 C10 C14 120.5(2) . .
C11 C10 C9 118.85(18) . .
C11 C10 C14 120.69(19) . .
C13 C12 C15 119.79(18) . .
C11 C12 C13 118.23(18) . .
C11 C12 C15 121.98(18) . .
C7 C6 C5 116.09(14) . 17_554
C7 C6 C5 116.09(14) . .
C5 C6 C5 127.8(3) . 17_554
C4 C5 C6 120.5(2) . .
C5 C4 C3 123.1(2) . .

loop_
_geom_bond_atom_site_label_1
_geom_bond_atom_site_label_2
_geom_bond_distance
_geom_bond_site_symmetry_2
Al1 N1 2.0111(13) .
Al1 N1 2.0112(13) 2_655
Al1 N1 2.0112(13) 3_665
Al1 N1 2.0111(13) 18_654
Al1 N1 2.0111(13) 16_544
Al1 N1 2.0111(13) 17_554
N1 C1 1.327(2) .
N1 C8 1.434(2) .
C1 C1 1.434(3) 17_554
C1 C2 1.470(2) .
C13 C8 1.385(3) .
C13 C12 1.391(3) .
C8 C9 1.387(2) .
C9 C10 1.392(3) .
C2 C7 1.416(2) .
C2 C3 1.373(3) .
C7 C2 1.415(2) 17_554
C7 C6 1.403(4) .
C3 C4 1.418(3) .
C11 C10 1.389(3) .
C11 C12 1.389(3) .
C10 C14 1.510(3) .
C12 C15 1.509(3) .
C6 C5 1.414(3) .
C6 C5 1.414(3) 17_554
C5 C4 1.362(4) .

loop_
_geom_torsion_atom_site_label_1
_geom_torsion_atom_site_label_2
_geom_torsion_atom_site_label_3
_geom_torsion_atom_site_label_4
_geom_torsion
_geom_torsion_site_symmetry_1
_geom_torsion_site_symmetry_4
Al1 N1 C1 C1 0.4(2) . 17_554
Al1 N1 C1 C2 -178.08(16) . .
Al1 N1 C8 C13 69.66(19) . .
Al1 N1 C8 C9 -107.83(17) . .
N1 C1 C2 C7 -179.15(17) . .
N1 C1 C2 C3 1.5(4) . .
N1 C8 C9 C10 177.17(17) . .
C1 N1 C8 C13 -106.07(18) . .
C1 N1 C8 C9 76.4(2) . .
C1 C1 C2 C7 2.2(2) 17_554 .
C1 C1 C2 C3 -177.1(2) 17_554 .
C1 C2 C7 C2 -0.83(8) . 17_554
C1 C2 C7 C6 179.16(8) . .
C1 C2 C3 C4 178.9(2) . .
C13 C8 C9 C10 -0.3(3) . .
C8 N1 C1 C1 176.80(17) . 17_554
C8 N1 C1 C2 -1.7(3) . .
C8 C13 C12 C11 -0.6(3) . .
C8 C13 C12 C15 179.2(2) . .
C8 C9 C10 C11 -0.4(3) . .
C8 C9 C10 C14 179.9(2) . .
C2 C7 C6 C5 2.10(15) 17_554 17_554
C2 C7 C6 C5 -177.89(15) . 17_554
C2 C7 C6 C5 -177.91(15) 17_554 .
C2 C7 C6 C5 2.10(15) . .
C2 C3 C4 C5 1.3(4) . .
C7 C2 C3 C4 -0.3(3) . .
C7 C6 C5 C4 -1.2(3) . .
C3 C2 C7 C2 178.65(19) . 17_554
C3 C2 C7 C6 -1.36(19) . .
C10 C11 C12 C13 -0.1(3) . .
C10 C11 C12 C15 -179.8(2) . .
C12 C13 C8 N1 -176.74(16) . .
C12 C13 C8 C9 0.8(3) . .
C12 C11 C10 C9 0.6(3) . .
C12 C11 C10 C14 -179.7(2) . .
C6 C5 C4 C3 -0.5(4) . .
C5 C6 C5 C4 178.8(3) 17_554 .

loop_
_smtbx_masks_void_nr
_smtbx_masks_void_average_x
_smtbx_masks_void_average_y
_smtbx_masks_void_average_z
_smtbx_masks_void_volume
_smtbx_masks_void_count_electrons
1 0.000 0.000 0.000 67.5 21.6
2 0.000 0.000 0.091 1.4 0.0
3 0.000 0.000 0.409 1.4 0.0
4 0.000 0.000 0.500 67.5 21.6
5 0.000 0.000 0.591 1.4 0.0
6 0.000 0.000 0.909 1.4 0.0
7 0.333 0.667 0.667 67.5 21.6
8 0.333 0.667 0.167 67.5 21.6
9 0.333 0.667 0.576 1.4 0.0
10 0.333 0.667 0.076 1.4 0.0
11 0.333 0.667 0.257 1.4 0.0
12 0.333 0.667 0.757 1.4 0.0
13 0.667 0.333 0.333 67.5 21.6
14 0.667 0.333 0.833 67.5 21.6
15 0.667 0.333 0.243 1.4 0.0
16 0.667 0.333 0.743 1.4 0.0
17 0.667 0.333 0.924 1.4 0.0
18 0.667 0.333 0.424 1.4 0.0
